data_4034652
loop_
_publ_author_name
'Kumar, Manoj'
'Verma, Shalini'
'Mishra, Pawan K.'
'Verma, Akhilesh K.'

_publ_section_title
;
 Cu(II)-Mediated Ortho-C-H Amination of Arenes with Free Amines.
;
_journal_issue 12
_journal_name_full 'The Journal of organic chemistry'
_journal_page_first 8067
_journal_page_last 8079
_journal_paper_doi 10.1021/acs.joc.9b00931
_journal_volume 84
_journal_year 2019
_chemical_formula_moiety 'C13 H12 N2 O3'
_chemical_formula_sum 'C13 H12 N2 O3'
_chemical_formula_weight 244.25
_space_group_crystal_system orthorhombic
_space_group_IT_number 33
_space_group_name_Hall 'P 2c -2n'
_space_group_name_H-M_alt 'P n a 21'
_atom_sites_solution_hydrogens mixed
_audit_creation_method SHELXL-2016/6
_cell_angle_alpha 90
_cell_angle_beta 90
_cell_angle_gamma 90
_cell_formula_units_Z 4
_cell_length_a 8.4330(5)
_cell_length_b 10.8448(6)
_cell_length_c 12.9749(8)
_cell_measurement_reflns_used 3223
_cell_measurement_temperature 293(2)
_cell_measurement_theta_max 23.6880
_cell_measurement_theta_min 3.4200
_cell_volume 1186.61(12)
_computing_structure_refinement 'SHELXL-2016/6 (Sheldrick, 2016)'
_diffrn_ambient_temperature 293(2)
_diffrn_measured_fraction_theta_full 0.997
_diffrn_measured_fraction_theta_max 0.997
_diffrn_measurement_device_type 'Xcalibur, Sapphire3'
_diffrn_radiation_type MoK\a
_diffrn_radiation_wavelength 0.71073
_diffrn_reflns_av_R_equivalents 0.0421
_diffrn_reflns_av_unetI/netI 0.0311
_diffrn_reflns_Laue_measured_fraction_full 0.997
_diffrn_reflns_Laue_measured_fraction_max 0.997
_diffrn_reflns_limit_h_max 10
_diffrn_reflns_limit_h_min -10
_diffrn_reflns_limit_k_max 12
_diffrn_reflns_limit_k_min -12
_diffrn_reflns_limit_l_max 15
_diffrn_reflns_limit_l_min -15
_diffrn_reflns_number 13758
_diffrn_reflns_point_group_measured_fraction_full 0.998
_diffrn_reflns_point_group_measured_fraction_max 0.998
_diffrn_reflns_theta_full 24.993
_diffrn_reflns_theta_max 24.993
_diffrn_reflns_theta_min 3.440
_exptl_absorpt_coefficient_mu 0.099
_exptl_crystal_colour white
_exptl_crystal_density_diffrn 1.367
_exptl_crystal_description needle
_exptl_crystal_F_000 512
_exptl_crystal_size_max 0.06
_exptl_crystal_size_mid 0.05
_exptl_crystal_size_min 0.04
_refine_diff_density_max 0.116
_refine_diff_density_min -0.140
_refine_diff_density_rms 0.031
_refine_ls_abs_structure_details
;
 Flack x determined using 726 quotients [(I+)-(I-)]/[(I+)+(I-)]
 (Parsons, Flack and Wagner, Acta Cryst. B69 (2013) 249-259).
;
_refine_ls_abs_structure_Flack 0.3(7)
_refine_ls_extinction_method none
_refine_ls_goodness_of_fit_ref 0.914
_refine_ls_hydrogen_treatment mixed
_refine_ls_matrix_type full
_refine_ls_number_parameters 167
_refine_ls_number_reflns 2079
_refine_ls_number_restraints 1
_refine_ls_restrained_S_all 0.914
_refine_ls_R_factor_all 0.0474
_refine_ls_R_factor_gt 0.0379
_refine_ls_shift/su_max 0.000
_refine_ls_shift/su_mean 0.000
_refine_ls_structure_factor_coef Fsqd
_refine_ls_weighting_details 'w=1/[\s^2^(Fo^2^)+(0.0519P)^2^+0.1606P] where P=(Fo^2^+2Fc^2^)/3'
_refine_ls_weighting_scheme calc
_refine_ls_wR_factor_gt 0.0850
_refine_ls_wR_factor_ref 0.0904
_reflns_Friedel_coverage 0.909
_reflns_Friedel_fraction_full 0.998
_reflns_Friedel_fraction_max 0.998
_reflns_number_gt 1795
_reflns_number_total 2079
_reflns_threshold_expression 'I > 2\s(I)'
_cod_data_source_file jo9b00931_si_003.cif
_cod_data_source_block shelx
_cod_database_code 4034652
_shelx_shelxl_version_number 2016/6
_shelx_space_group_comment
;
The symmetry employed for this shelxl refinement is uniquely defined
by the following loop, which should always be used as a source of
symmetry information in preference to the above space-group names.
They are only intended as comments.
;

loop_
_space_group_symop_operation_xyz
'x, y, z'
'-x, -y, z+1/2'
'x+1/2, -y+1/2, z'
'-x+1/2, y+1/2, z+1/2'

loop_
_atom_site_label
_atom_site_type_symbol
_atom_site_fract_x
_atom_site_fract_y
_atom_site_fract_z
_atom_site_U_iso_or_equiv
_atom_site_adp_type
_atom_site_occupancy
_atom_site_site_symmetry_order
_atom_site_calc_flag
_atom_site_refinement_flags_posn
_atom_site_refinement_flags_adp
O3 O 0.9416(2) 0.67176(18) 0.35526(18) 0.0468(6) Uani 1 1 d . .
O2 O 0.5853(3) 0.6545(2) 0.44976(19) 0.0545(6) Uani 1 1 d . .
H2 H 0.531542 0.713863 0.432008 0.082 Uiso 1 1 calc R U
O1 O 0.7949(3) 0.3466(2) 0.58175(19) 0.0625(7) Uani 1 1 d . .
N1 N 1.0324(3) 0.5729(2) 0.37215(19) 0.0406(6) Uani 1 1 d . .
N2 N 0.8250(3) 0.5059(3) 0.4705(2) 0.0444(7) Uani 1 1 d . .
C6 C 0.5080(4) 0.5912(3) 0.5252(2) 0.0409(7) Uani 1 1 d . .
C8 C 0.7392(4) 0.4383(3) 0.5411(2) 0.0426(8) Uani 1 1 d . .
C5 C 0.5791(4) 0.4852(3) 0.5663(2) 0.0394(7) Uani 1 1 d . .
C7 C 0.3618(4) 0.6300(3) 0.5603(3) 0.0464(8) Uani 1 1 d . .
H7 H 0.317086 0.701058 0.532550 0.056 Uiso 1 1 calc R U
C9 C 0.9762(4) 0.4820(3) 0.4352(2) 0.0415(8) Uani 1 1 d . .
C2 C 0.2798(4) 0.5658(3) 0.6359(3) 0.0495(9) Uani 1 1 d . .
C13 C 1.1754(4) 0.5632(3) 0.3259(3) 0.0512(9) Uani 1 1 d . .
H13 H 1.210018 0.625696 0.282245 0.061 Uiso 1 1 calc R U
C3 C 0.3472(4) 0.4582(3) 0.6743(3) 0.0542(10) Uani 1 1 d . .
H3 H 0.293305 0.412193 0.723625 0.065 Uiso 1 1 calc R U
C4 C 0.4922(4) 0.4196(3) 0.6398(3) 0.0485(8) Uani 1 1 d . .
H4 H 0.534508 0.346954 0.666258 0.058 Uiso 1 1 calc R U
C12 C 1.2695(4) 0.4630(3) 0.3424(3) 0.0593(9) Uani 1 1 d . .
H12 H 1.367558 0.456605 0.310063 0.071 Uiso 1 1 calc R U
C11 C 1.2175(5) 0.3714(4) 0.4077(3) 0.0607(10) Uani 1 1 d . .
H11 H 1.281326 0.303120 0.420302 0.073 Uiso 1 1 calc R U
C10 C 1.0711(4) 0.3806(3) 0.4544(3) 0.0523(9) Uani 1 1 d . .
H10 H 1.036307 0.318796 0.498710 0.063 Uiso 1 1 calc R U
C1 C 0.1215(5) 0.6115(4) 0.6735(3) 0.0716(12) Uani 1 1 d . .
H1A H 0.094798 0.686536 0.638295 0.107 Uiso 1 1 calc R U
H1B H 0.041865 0.550363 0.659751 0.107 Uiso 1 1 calc R U
H1C H 0.126809 0.626639 0.746272 0.107 Uiso 1 1 calc R U
H2A H 0.782(4) 0.573(3) 0.444(2) 0.041(9) Uiso 1 1 d . .

loop_
_atom_site_aniso_label
_atom_site_aniso_U_11
_atom_site_aniso_U_22
_atom_site_aniso_U_33
_atom_site_aniso_U_23
_atom_site_aniso_U_13
_atom_site_aniso_U_12
O3 0.0461(12) 0.0414(12) 0.0530(14) 0.0003(10) -0.0008(12) 0.0005(10)
O2 0.0417(13) 0.0555(13) 0.0662(15) 0.0242(13) 0.0137(12) 0.0076(10)
O1 0.0667(16) 0.0515(14) 0.0694(17) 0.0180(13) 0.0112(13) 0.0101(13)
N1 0.0387(16) 0.0436(14) 0.0396(14) -0.0038(13) -0.0030(13) -0.0027(12)
N2 0.0400(15) 0.0429(15) 0.0502(16) 0.0092(13) 0.0036(13) 0.0008(13)
C6 0.0376(18) 0.0439(17) 0.0413(17) 0.0049(14) 0.0033(15) -0.0080(14)
C8 0.047(2) 0.0378(17) 0.0426(19) 0.0004(15) -0.0026(16) -0.0051(14)
C5 0.0406(17) 0.0394(16) 0.0381(16) -0.0018(14) -0.0053(14) -0.0056(14)
C7 0.0444(18) 0.0457(17) 0.0491(17) 0.0050(16) 0.0011(16) -0.0015(15)
C9 0.0429(19) 0.0434(17) 0.0381(17) -0.0039(15) -0.0028(15) -0.0013(15)
C2 0.0460(19) 0.063(2) 0.0397(19) 0.0011(17) 0.0018(17) -0.0105(17)
C13 0.049(2) 0.061(2) 0.044(2) -0.0019(17) 0.0031(17) -0.0083(16)
C3 0.055(2) 0.064(2) 0.044(2) 0.0141(17) 0.0042(17) -0.0141(19)
C4 0.052(2) 0.0464(19) 0.0471(19) 0.0088(16) -0.0043(18) -0.0099(17)
C12 0.045(2) 0.077(2) 0.057(2) -0.004(2) 0.0086(19) 0.0066(19)
C11 0.056(2) 0.060(2) 0.066(2) 0.0017(19) -0.001(2) 0.0109(18)
C10 0.051(2) 0.052(2) 0.054(2) 0.0068(18) -0.0007(19) 0.0035(16)
C1 0.055(2) 0.098(3) 0.062(3) 0.014(2) 0.015(2) 0.004(2)

loop_
_atom_type_symbol
_atom_type_description
_atom_type_scat_dispersion_real
_atom_type_scat_dispersion_imag
_atom_type_scat_source
C C 0.0033 0.0016 'International Tables Vol C Tables 4.2.6.8 and 6.1.1.4'
H H 0.0000 0.0000 'International Tables Vol C Tables 4.2.6.8 and 6.1.1.4'
N N 0.0061 0.0033 'International Tables Vol C Tables 4.2.6.8 and 6.1.1.4'
O O 0.0106 0.0060 'International Tables Vol C Tables 4.2.6.8 and 6.1.1.4'

loop_
_geom_angle_atom_site_label_1
_geom_angle_atom_site_label_2
_geom_angle_atom_site_label_3
_geom_angle
C6 O2 H2 109.5
O3 N1 C13 120.0(3)
O3 N1 C9 118.6(2)
C13 N1 C9 121.3(3)
C9 N2 C8 127.3(3)
C9 N2 H2A 114(2)
C8 N2 H2A 119(2)
O2 C6 C7 120.7(3)
O2 C6 C5 118.9(3)
C7 C6 C5 120.4(3)
O1 C8 N2 121.3(3)
O1 C8 C5 122.4(3)
N2 C8 C5 116.3(3)
C6 C5 C4 117.0(3)
C6 C5 C8 126.0(3)
C4 C5 C8 117.0(3)
C6 C7 C2 121.7(3)
C6 C7 H7 119.2
C2 C7 H7 119.2
N1 C9 N2 112.6(3)
N1 C9 C10 118.8(3)
N2 C9 C10 128.6(3)
C3 C2 C7 118.1(3)
C3 C2 C1 121.5(3)
C7 C2 C1 120.3(3)
N1 C13 C12 120.8(3)
N1 C13 H13 119.6
C12 C13 H13 119.6
C4 C3 C2 120.3(3)
C4 C3 H3 119.8
C2 C3 H3 119.8
C3 C4 C5 122.4(3)
C3 C4 H4 118.8
C5 C4 H4 118.8
C11 C12 C13 119.1(3)
C11 C12 H12 120.4
C13 C12 H12 120.4
C12 C11 C10 120.2(3)
C12 C11 H11 119.9
C10 C11 H11 119.9
C9 C10 C11 119.7(3)
C9 C10 H10 120.1
C11 C10 H10 120.1
C2 C1 H1A 109.5
C2 C1 H1B 109.5
H1A C1 H1B 109.5
C2 C1 H1C 109.5
H1A C1 H1C 109.5
H1B C1 H1C 109.5

loop_
_geom_bond_atom_site_label_1
_geom_bond_atom_site_label_2
_geom_bond_distance
O3 N1 1.336(3)
O2 C6 1.361(4)
O2 H2 0.8200
O1 C8 1.219(4)
N1 C13 1.351(4)
N1 C9 1.366(4)
N2 C9 1.379(4)
N2 C8 1.378(4)
N2 H2A 0.88(3)
C6 C7 1.380(4)
C6 C5 1.402(4)
C8 C5 1.480(4)
C5 C4 1.398(4)
C7 C2 1.388(5)
C7 H7 0.9300
C9 C10 1.383(4)
C2 C3 1.390(5)
C2 C1 1.505(5)
C13 C12 1.362(5)
C13 H13 0.9300
C3 C4 1.368(5)
C3 H3 0.9300
C4 H4 0.9300
C12 C11 1.377(5)
C12 H12 0.9300
C11 C10 1.379(5)
C11 H11 0.9300
C10 H10 0.9300
C1 H1A 0.9600
C1 H1B 0.9600
C1 H1C 0.9600
